data_4074286
loop_
_publ_author_name
'Nielsen, David J.'
'Cavell, Kingsley J.'
'Skelton, Brian W.'
'White, Allan H.'

_publ_section_title
;
 Silver(I) and Palladium(II) Complexes of an Ether-Functionalized
 Quasi-pincer Bis-carbene Ligand and Its Alkyl Analogue
;
_journal_issue 20
_journal_name_full Organometallics
_journal_page_first 4850
_journal_paper_doi 10.1021/om0605175
_journal_volume 25
_journal_year 2006
_chemical_formula_sum 'C27.3333 H38 Ag2 F6 N8.6667 O8 S2'
_chemical_formula_weight 1009.85
_space_group_IT_number 2
_symmetry_cell_setting triclinic
_symmetry_space_group_name_Hall '-P 1'
_symmetry_space_group_name_H-M 'P -1'
_cell_angle_alpha 86.183(3)
_cell_angle_beta 89.019(3)
_cell_angle_gamma 61.050(3)
_cell_formula_units_Z 3
_cell_length_a 11.896(2)
_cell_length_b 12.275(2)
_cell_length_c 22.478(4)
_cell_measurement_reflns_used 8192
_cell_measurement_temperature 150(2)
_cell_measurement_theta_max 29.4
_cell_measurement_theta_min 2.2
_cell_volume 2865.4(8)
_computing_cell_refinement 'Siemens SAINT (Siemens, 1995)'
_computing_data_collection 'Siemens SMART (Siemens, 1995)'
_computing_data_reduction 'xtal ADDREF SORTRF'
_computing_molecular_graphics xtal
_computing_publication_material 'xtal BONDLA CIFIO'
_computing_structure_refinement 'xtal CRYLSQ'
_computing_structure_solution xtal
_diffrn_ambient_temperature 150(2)
_diffrn_measured_fraction_theta_full 1.0
_diffrn_measured_fraction_theta_max 1.0
_diffrn_measurement_device_type
;
Bruker SMART CCD diffractometer
;
_diffrn_measurement_method '\w scans'
_diffrn_radiation_detector 'CCD area detector'
_diffrn_radiation_monochromator graphite
_diffrn_radiation_source 'sealed tube'
_diffrn_radiation_type 'Mo K\a'
_diffrn_radiation_wavelength .71073
_diffrn_reflns_av_R_equivalents .055
_diffrn_reflns_av_sigmaI/netI .095
_diffrn_reflns_limit_h_max 16
_diffrn_reflns_limit_h_min -16
_diffrn_reflns_limit_k_max 17
_diffrn_reflns_limit_k_min -17
_diffrn_reflns_limit_l_max 32
_diffrn_reflns_limit_l_min 0
_diffrn_reflns_number 33112
_diffrn_reflns_theta_full 31.0
_diffrn_reflns_theta_max 31.0
_diffrn_reflns_theta_min .91
_diffrn_standards_decay_% 0
_diffrn_standards_number 0
_exptl_absorpt_coefficient_mu 1.221
_exptl_absorpt_correction_T_max .84
_exptl_absorpt_correction_T_min .63
_exptl_absorpt_correction_type multi-scan
_exptl_absorpt_process_details
;
 SADABS; Sheldrick, 1996
;
_exptl_crystal_colour colourless
_exptl_crystal_density_diffrn 1.756
_exptl_crystal_density_method 'not measured'
_exptl_crystal_description plate
_exptl_crystal_F_000 1520
_exptl_crystal_size_max .36
_exptl_crystal_size_mid .23
_exptl_crystal_size_min .11
_refine_diff_density_max 1.791
_refine_diff_density_min -1.191
_refine_ls_extinction_method none
_refine_ls_goodness_of_fit_all 1.153
_refine_ls_goodness_of_fit_ref 1.251
_refine_ls_hydrogen_treatment noref
_refine_ls_matrix_type full
_refine_ls_number_constraints 0
_refine_ls_number_parameters 730
_refine_ls_number_reflns 11481
_refine_ls_number_restraints 0
_refine_ls_R_factor_all .082
_refine_ls_R_factor_gt .051
_refine_ls_shift/su_max .012
_refine_ls_shift/su_mean .001
_refine_ls_structure_factor_coef F
_refine_ls_weighting_scheme calc
_refine_ls_wR_factor_all .073
_refine_ls_wR_factor_ref .065
_reflns_d_resolution_high .689
_reflns_d_resolution_low 22.325
_reflns_Friedel_coverage 0
_reflns_limit_h_max 16
_reflns_limit_h_min 0
_reflns_limit_k_max 17
_reflns_limit_k_min -14
_reflns_limit_l_max 32
_reflns_limit_l_min -31
_reflns_number_gt 11481
_reflns_number_total 16423
_reflns_threshold_expression 'F    > 4.00 sig(F   )'
_cod_data_source_file om0605175si20060613_053354.cif
_cod_data_source_block 609339
_cod_original_sg_symbol_Hall -p_1
_cod_original_sg_symbol_H-M P_-1
_cod_database_code 4074286

loop_
_symmetry_equiv_pos_as_xyz
+x,+y,+z
-x,-y,-z

loop_
_atom_site_label
_atom_site_fract_x
_atom_site_fract_y
_atom_site_fract_z
_atom_site_U_iso_or_equiv
_atom_site_adp_type
_atom_site_occupancy
Ag1 .46463(3) .90317(3) .235921(17) .0275(3) Uani 1.00000
Ag2 .54130(3) .96012(3) .088323(17) .0286(3) Uani 1.00000
Ag3 .45266(3) .98967(4) .409578(17) .0279(3) Uani 1.00000
O10 .2361(3) 1.2114(3) .16338(15) .029(3) Uani 1.00000
C10 .1261(5) 1.2397(5) .1991(2) .032(4) Uani 1.00000
C11 .1566(5) 1.1328(5) .2440(2) .029(4) Uani 1.00000
N11 .1739(4) 1.0184(4) .21960(17) .026(3) Uani 1.00000
C12 .2882(4) .9147(4) .2144(2) .025(4) Uani 1.00000
N13 .2591(4) .8304(4) .19322(18) .029(3) Uani 1.00000
C131 .3509(5) .7007(5) .1844(3) .039(5) Uani 1.00000
C14 .1264(5) .8834(5) .1842(3) .036(5) Uani 1.00000
C15 .0746(5) 1.0004(6) .2012(3) .038(5) Uani 1.00000
C10' .2162(5) 1.3169(5) .1257(2) .033(4) Uani 1.00000
C11' .3145(5) 1.2808(5) .0777(2) .032(4) Uani 1.00000
N11' .4454(4) 1.2430(4) .09937(18) .027(3) Uani 1.00000
C12' .5432(4) 1.1228(5) .1047(2) .027(4) Uani 1.00000
N13' .6461(4) 1.1353(4) .12194(19) .032(4) Uani 1.00000
C131' .7758(5) 1.0269(6) .1337(3) .045(5) Uani 1.00000
C14' .6111(5) 1.2584(5) .1266(2) .035(5) Uani 1.00000
C15' .4863(6) 1.3275(5) .1125(2) .037(5) Uani 1.00000
O20 .7831(3) .6634(3) .17902(14) .028(3) Uani 1.00000
C20 .8569(4) .6125(5) .2329(2) .029(4) Uani 1.00000
C21 .7750(5) .6804(5) .2843(2) .029(4) Uani 1.00000
N21 .7434(4) .8117(4) .28260(17) .025(3) Uani 1.00000
C22 .6264(4) .9087(4) .2653(2) .025(4) Uani 1.00000
N23 .6382(4) 1.0102(4) .27249(17) .026(3) Uani 1.00000
C231 .5332(5) 1.1371(5) .2642(2) .037(5) Uani 1.00000
C24 .7610(5) .9780(5) .2940(2) .034(5) Uani 1.00000
C25 .8268(5) .8534(5) .2998(2) .031(4) Uani 1.00000
C20' .8474(4) .5860(4) .1316(2) .028(4) Uani 1.00000
N21' .6511(4) .6816(4) .06618(17) .027(3) Uani 1.00000
C21' .7850(4) .6548(5) .0733(2) .029(4) Uani 1.00000
C22' .5467(5) .7961(5) .0671(2) .029(4) Uani 1.00000
N23' .4478(4) .7771(4) .05305(18) .031(4) Uani 1.00000
C231' .3159(5) .8769(5) .0456(3) .038(5) Uani 1.00000
C24' .4895(5) .6532(5) .0429(2) .034(5) Uani 1.00000
C25' .6183(5) .5922(5) .0519(2) .030(4) Uani 1.00000
O30 .4604(4) .7315(3) .46995(16) .037(3) Uani 1.00000
C30 .4121(5) .6801(5) .4292(2) .036(5) Uani 1.00000
C31 .3776(5) .7587(5) .3726(2) .035(4) Uani 1.00000
N31 .2701(4) .8861(4) .37882(18) .028(3) Uani 1.00000
C32 .2833(4) .9870(4) .3884(2) .025(4) Uani 1.00000
N33 .1628(4) 1.0812(4) .39071(17) .027(3) Uani 1.00000
C331 .1298(5) 1.2117(5) .3976(2) .034(4) Uani 1.00000
C34 .0740(5) 1.0401(5) .3833(2) .033(4) Uani 1.00000
C35 .1417(5) .9170(5) .3763(2) .034(5) Uani 1.00000
C30' .4634(5) .6862(5) .5298(3) .038(5) Uani 1.00000
C31' .4728(5) .7741(5) .5713(2) .034(4) Uani 1.00000
N31' .3685(4) .9020(4) .56218(17) .026(3) Uani 1.00000
C32' .3830(4) 1.0021(4) .5669(2) .027(4) Uani 1.00000
N33' .2629(4) 1.1006(4) .55626(18) .026(3) Uani 1.00000
C331' .2332(5) 1.2306(5) .5545(2) .037(5) Uani 1.00000
C34' .1757(4) 1.0605(5) .5447(2) .029(4) Uani 1.00000
C35' .2412(5) .9349(5) .5486(2) .031(4) Uani 1.00000
S1 .77736(12) 1.30184(11) .28704(6) .0313(10) Uani 1.00000
O11 .8665(4) 1.3448(4) .30020(18) .041(3) Uani 1.00000
O12 .8082(4) 1.2263(4) .2369(2) .055(4) Uani 1.00000
O13 .7320(5) 1.2592(5) .3380(2) .057(5) Uani 1.00000
C1 .6347(5) 1.4441(5) .2600(3) .034(4) Uani 1.00000
F11 .6604(3) 1.4965(4) .21195(18) .062(4) Uani 1.00000
F12 .5890(3) 1.5279(3) .30042(18) .057(3) Uani 1.00000
F13 .5407(3) 1.4210(3) .24487(17) .047(3) Uani 1.00000
S2 .09774(12) .67056(12) .04707(6) .0309(10) Uani 1.00000
O21 .2289(3) .6451(4) .0504(2) .048(4) Uani 1.00000
O22 .0158(4) .7447(4) .09261(19) .050(4) Uani 1.00000
O23 .0828(3) .5655(3) .03307(17) .037(3) Uani 1.00000
C2 .0358(6) .7742(5) -.0205(3) .044(5) Uani 1.00000
F21 .0433(4) .8781(4) -.0168(2) .075(5) Uani 1.00000
F22 .1024(4) .7186(4) -.06834(17) .068(4) Uani 1.00000
F23 -.0869(4) .8079(4) -.0310(2) .068(4) Uani 1.00000
S3 .14187(15) .53553(14) .38082(7) .0446(13) Uani 1.00000
O31 .1023(7) .6631(5) .3810(3) .098(7) Uani 1.00000
O32 .0315(5) .5189(6) .3670(3) .087(7) Uani 1.00000
O33 .2189(5) .4483(5) .4269(2) .070(5) Uani 1.00000
C3 .2312(7) .4821(9) .3151(4) .076(8) Uani 1.00000
F31 .3433(5) .4933(8) .3236(3) .147(9) Uani 1.00000
F32 .1774(4) .5547(5) .26586(19) .092(6) Uani 1.00000
F33 .2748(6) .3668(5) .3071(2) .115(7) Uani 1.00000
N01 .1291(5) .7396(5) .5155(3) .051(5) Uani 1.00000
C01 .1617(6) .6449(6) .5380(3) .044(6) Uani 1.00000
C02 .2054(7) .5193(6) .5680(3) .060(7) Uani 1.00000
H10a .05679 1.25235 .17370 .03800 Uiso 1.00000
H10b .10340 1.31352 .21847 .03800 Uiso 1.00000
H11a .08836 1.15868 .27137 .03700 Uiso 1.00000
H11b .23393 1.11416 .26455 .03700 Uiso 1.00000
H131a .34748 .64650 .21555 .05800 Uiso 1.00000
H131b .43686 .68789 .18185 .05800 Uiso 1.00000
H131c .33226 .67790 .14728 .05800 Uiso 1.00000
H14 .08135 .84484 .16942 .04500 Uiso 1.00000
H15 -.01368 1.06082 .20039 .04600 Uiso 1.00000
H10'a .22189 1.37609 .14966 .04200 Uiso 1.00000
H10'b .13263 1.35411 .10835 .04200 Uiso 1.00000
H11'a .28900 1.34991 .04964 .03900 Uiso 1.00000
H11'b .31702 1.21262 .05896 .03900 Uiso 1.00000
H131'a .83714 1.04212 .11198 .06900 Uiso 1.00000
H131'b .77766 .95415 .11950 .06900 Uiso 1.00000
H131'c .79714 1.01473 .17503 .06900 Uiso 1.00000
H14' .66409 1.29148 .13848 .04600 Uiso 1.00000
H15' .43622 1.41533 .11136 .04500 Uiso 1.00000
H20a .93106 .62191 .23087 .03600 Uiso 1.00000
H20b .88156 .52592 .23873 .03600 Uiso 1.00000
H21a .81997 .64026 .32038 .03600 Uiso 1.00000
H21b .69690 .67733 .28289 .03600 Uiso 1.00000
H231a .56970 1.19012 .25479 .05300 Uiso 1.00000
H231b .48958 1.15875 .30106 .05300 Uiso 1.00000
H231c .47398 1.14379 .23389 .05300 Uiso 1.00000
H24 .79099 1.03338 .30342 .04200 Uiso 1.00000
H25 .91377 .80295 .31296 .03800 Uiso 1.00000
H20'a .84085 .51109 .13662 .03500 Uiso 1.00000
H20'b .93519 .56477 .13234 .03500 Uiso 1.00000
H21'a .83347 .60646 .04177 .03700 Uiso 1.00000
H21'b .78595 .73223 .07084 .03700 Uiso 1.00000
H231'a .26391 .87879 .07918 .05500 Uiso 1.00000
H231'b .27509 .87215 .01050 .05500 Uiso 1.00000
H231'c .31321 .95608 .04370 .05500 Uiso 1.00000
H24' .43743 .61844 .03127 .04100 Uiso 1.00000
H25' .67520 .50490 .04905 .03800 Uiso 1.00000
H30a .47631 .59720 .42195 .04600 Uiso 1.00000
H30b .33840 .67807 .44494 .04600 Uiso 1.00000
H31a .35466 .72098 .34341 .04500 Uiso 1.00000
H31b .45093 .76612 .35961 .04500 Uiso 1.00000
H331a .08269 1.24045 .43341 .05100 Uiso 1.00000
H331b .07698 1.26428 .36460 .05100 Uiso 1.00000
H331c .20512 1.21929 .39911 .05100 Uiso 1.00000
H34 -.01766 1.08945 .38346 .03900 Uiso 1.00000
H35 .10757 .86255 .37111 .04400 Uiso 1.00000
H30'a .53524 .60463 .53626 .04700 Uiso 1.00000
H30'b .38649 .68086 .53760 .04700 Uiso 1.00000
H31'a .55156 .77359 .56463 .04300 Uiso 1.00000
H31'b .47035 .74485 .61136 .04300 Uiso 1.00000
H331'a .14463 1.28373 .56256 .05700 Uiso 1.00000
H331'b .28434 1.24204 .58300 .05700 Uiso 1.00000
H331'c .25026 1.25613 .51564 .05700 Uiso 1.00000
H34' .08637 1.11153 .53579 .03500 Uiso 1.00000
H35' .20696 .87992 .54390 .03800 Uiso 1.00000
H02a .27139 .45954 .54485 .09300 Uiso 1.00000
H02b .13361 .50374 .56831 .09300 Uiso 1.00000
H02c .23244 .51537 .60830 .09300 Uiso 1.00000

loop_
_atom_site_aniso_label
_atom_site_aniso_U_11
_atom_site_aniso_U_22
_atom_site_aniso_U_33
_atom_site_aniso_U_12
_atom_site_aniso_U_13
_atom_site_aniso_U_23
Ag1 .01990(17) .0292(2) .0314(2) -.01032(15) -.00440(14) .00041(15)
Ag2 .02435(18) .02689(19) .0341(2) -.01164(15) -.00049(15) -.00512(15)
Ag3 .02267(18) .0311(2) .0314(2) -.01430(15) -.00297(14) .00021(15)
O10 .0257(17) .0236(17) .0316(19) -.0071(14) .0042(14) .0048(14)
C10 .022(2) .027(2) .038(3) -.006(2) .003(2) .000(2)
C11 .024(2) .031(3) .028(3) -.011(2) .0006(19) -.003(2)
N11 .0218(19) .028(2) .026(2) -.0105(17) -.0008(15) -.0025(16)
C12 .022(2) .029(2) .022(2) -.011(2) -.0036(17) .0041(19)
N13 .023(2) .028(2) .034(2) -.0102(17) -.0004(17) -.0052(17)
C131 .039(3) .033(3) .042(3) -.014(2) -.003(2) -.004(2)
C14 .022(2) .043(3) .045(3) -.016(2) -.004(2) -.007(3)
C15 .020(2) .049(3) .046(3) -.016(2) -.003(2) -.008(3)
C10' .026(2) .029(3) .037(3) -.008(2) .003(2) -.000(2)
C11' .032(3) .037(3) .027(3) -.017(2) -.002(2) .001(2)
N11' .029(2) .025(2) .029(2) -.0127(17) -.0004(17) -.0013(17)
C12' .023(2) .033(3) .023(2) -.013(2) .0012(18) -.001(2)
N13' .028(2) .040(2) .030(2) -.018(2) -.0015(17) -.0063(19)
C131' .023(3) .059(4) .046(3) -.012(3) -.005(2) -.009(3)
C14' .045(3) .031(3) .038(3) -.024(3) -.001(2) -.008(2)
C15' .050(3) .033(3) .037(3) -.027(3) .002(2) -.010(2)
O20 .0237(16) .0274(17) .0255(17) -.0063(14) -.0021(13) -.0049(14)
C20 .024(2) .029(2) .031(3) -.009(2) -.006(2) -.002(2)
C21 .031(2) .026(2) .028(2) -.013(2) -.005(2) .001(2)
N21 .0224(19) .026(2) .026(2) -.0119(16) -.0065(15) .0024(16)
C22 .024(2) .029(2) .022(2) -.012(2) -.0032(17) -.0004(19)
N23 .031(2) .023(2) .022(2) -.0110(17) -.0027(16) .0005(16)
C231 .044(3) .042(3) .029(3) -.024(3) .003(2) -.005(2)
C24 .040(3) .042(3) .030(3) -.027(3) -.004(2) -.005(2)
C25 .029(3) .037(3) .029(3) -.019(2) -.008(2) .000(2)
C20' .021(2) .026(2) .033(3) -.008(2) .0020(19) -.005(2)
N21' .027(2) .031(2) .026(2) -.0169(18) .0033(16) -.0055(17)
C21' .022(2) .037(3) .030(3) -.014(2) .0011(19) -.006(2)
C22' .027(2) .040(3) .022(2) -.018(2) .0014(18) -.001(2)
N23' .022(2) .043(3) .030(2) -.017(2) .0012(16) -.0039(19)
C231' .026(3) .044(3) .044(3) -.017(2) -.003(2) -.005(3)
C24' .031(3) .042(3) .038(3) -.023(2) .007(2) -.013(2)
C25' .031(3) .032(3) .032(3) -.019(2) .007(2) -.010(2)
O30 .042(2) .036(2) .038(2) -.0223(18) -.0027(17) .0005(16)
C30 .041(3) .030(3) .036(3) -.015(2) .001(2) -.005(2)
C31 .034(3) .024(2) .042(3) -.010(2) .003(2) -.007(2)
N31 .028(2) .030(2) .029(2) -.0160(18) .0005(17) .0003(17)
C32 .028(2) .028(2) .022(2) -.016(2) -.0021(18) .0021(19)
N33 .028(2) .033(2) .023(2) -.0175(18) -.0046(16) .0044(17)
C331 .031(3) .031(3) .037(3) -.013(2) -.002(2) .001(2)
C34 .027(2) .042(3) .032(3) -.021(2) -.006(2) .008(2)
C35 .039(3) .043(3) .032(3) -.029(3) -.004(2) .005(2)
C30' .036(3) .027(3) .047(3) -.012(2) -.007(2) .007(2)
C31' .028(3) .035(3) .037(3) -.014(2) -.004(2) -.001(2)
N31' .0191(18) .032(2) .026(2) -.0101(17) -.0023(15) -.0029(17)
C32' .021(2) .027(2) .029(3) -.009(2) .0003(18) -.001(2)
N33' .0191(18) .022(2) .032(2) -.0075(16) -.0014(16) -.0007(16)
C331' .037(3) .029(3) .041(3) -.013(2) -.004(2) -.005(2)
C34' .019(2) .033(3) .031(3) -.010(2) -.0043(18) .003(2)
C35' .023(2) .035(3) .033(3) -.014(2) -.006(2) .001(2)
S1 .0272(6) .0244(6) .0378(7) -.0089(5) -.0065(5) -.0011(5)
O11 .031(2) .040(2) .052(2) -.0173(17) -.0094(17) .0020(18)
O12 .037(2) .046(3) .061(3) -.0020(19) -.009(2) -.022(2)
O13 .065(3) .068(3) .048(3) -.044(3) -.008(2) .016(2)
C1 .026(2) .024(2) .050(3) -.010(2) .001(2) -.009(2)
F11 .040(2) .060(2) .075(3) -.0201(18) -.0136(18) .034(2)
F12 .0390(19) .038(2) .086(3) -.0076(16) .0018(18) -.0313(19)
F13 .0257(16) .0353(17) .078(2) -.0118(14) -.0098(15) -.0107(16)
S2 .0240(6) .0296(6) .0423(7) -.0147(5) .0010(5) -.0091(5)
O21 .024(2) .051(3) .071(3) -.0208(18) -.0060(19) -.004(2)
O22 .044(2) .056(3) .055(3) -.026(2) .015(2) -.030(2)
O23 .032(2) .031(2) .051(2) -.0161(16) .0018(17) -.0068(17)
C2 .038(3) .035(3) .060(4) -.018(3) -.005(3) -.006(3)
F21 .088(3) .040(2) .106(4) -.039(2) -.015(3) .011(2)
F22 .075(3) .068(3) .047(2) -.026(2) .002(2) .005(2)
F23 .044(2) .054(2) .091(3) -.0130(18) -.029(2) .011(2)
S3 .0442(8) .0324(7) .0444(8) -.0083(6) -.0097(7) -.0016(6)
O31 .115(5) .046(3) .104(5) -.017(3) -.020(4) -.000(3)
O32 .045(3) .125(5) .102(4) -.050(3) -.007(3) .013(4)
O33 .060(3) .067(3) .052(3) -.006(3) -.011(2) .013(2)
C3 .041(4) .084(6) .067(5) -.004(4) .005(3) .027(4)
F31 .062(3) .228(8) .151(6) -.080(4) -.010(4) .067(5)
F32 .066(3) .138(5) .052(3) -.037(3) -.004(2) .028(3)
F33 .122(5) .075(4) .096(4) -.002(3) .025(3) -.043(3)
N01 .045(3) .044(3) .062(4) -.022(3) -.003(3) .007(3)
C01 .043(3) .045(4) .045(3) -.022(3) .002(3) -.010(3)
C02 .076(5) .034(3) .060(4) -.018(3) .002(4) -.003(3)

loop_
_atom_type_symbol
_atom_type_oxidation_number
_atom_type_number_in_cell
_atom_type_scat_dispersion_real
_atom_type_scat_dispersion_imag
_atom_type_scat_source
C 0 82 .002 .002 'Int Tables Vol IV Tables 2.2B and 2.3.1'
H 0 114 0 0 'Int Tables Vol IV Tables 2.2B and 2.3.1'
Ag 0 6 -1.085 1.101 'Int Tables Vol IV Tables 2.2B and 2.3.1'
F 0 18 .014 .01 'Int Tables Vol IV Tables 2.2B and 2.3.1'
N 0 26 .004 .003 'Int Tables Vol IV Tables 2.2B and 2.3.1'
O 0 24 .008 .006 'Int Tables Vol IV Tables 2.2B and 2.3.1'
S 0 6 .11 .124 'Int Tables Vol IV Tables 2.2B and 2.3.1'

loop_
_geom_angle_atom_site_label_1
_geom_angle_atom_site_label_2
_geom_angle_atom_site_label_3
_geom_angle_site_symmetry_3
_geom_angle
C12 Ag1 C22 . 172.52(17)
C12' Ag2 C22' . 176.2(2)
C32 Ag3 C32' '2 676' 177.64(18)
C10 O10 C10' . 110.7(3)
O10 C10 C11 . 109.3(3)
O10 C10 H10a . 108.5
O10 C10 H10b . 109.2
C11 C10 H10a . 109.8
C11 C10 H10b . 110.5
H10a C10 H10b . 109.5
C10 C11 N11 . 115.4(4)
C10 C11 H11a . 107.9
C10 C11 H11b . 107.8
N11 C11 H11a . 108.0
N11 C11 H11b . 108.1
H11a C11 H11b . 109.4
C11 N11 C12 . 124.8(5)
C11 N11 C15 . 124.2(4)
C12 N11 C15 . 110.9(5)
Ag1 C12 N11 . 123.4(4)
Ag1 C12 N13 . 131.6(3)
N11 C12 N13 . 105.0(5)
C12 N13 C131 . 125.4(5)
C12 N13 C14 . 110.3(4)
C131 N13 C14 . 124.2(6)
N13 C131 H131a . 111.5
N13 C131 H131b . 111.4
N13 C131 H131c . 109.6
H131a C131 H131b . 109.1
H131a C131 H131c . 108.6
H131b C131 H131c . 106.5
N13 C14 C15 . 106.3(6)
N13 C14 H14 . 127.3
C15 C14 H14 . 126.4
N11 C15 C14 . 107.4(4)
N11 C15 H15 . 125.7
C14 C15 H15 . 126.9
O10 C10' C11' . 111.1(4)
O10 C10' H10'a . 108.4
O10 C10' H10'b . 109.0
C11' C10' H10'a . 109.8
C11' C10' H10'b . 109.9
H10'a C10' H10'b . 108.7
C10' C11' N11' . 114.1(4)
C10' C11' H11'a . 108.3
C10' C11' H11'b . 108.2
N11' C11' H11'a . 108.3
N11' C11' H11'b . 108.0
H11'a C11' H11'b . 109.9
C11' N11' C12' . 124.6(5)
C11' N11' C15' . 123.4(4)
C12' N11' C15' . 111.9(5)
Ag2 C12' N11' . 129.1(4)
Ag2 C12' N13' . 127.5(3)
N11' C12' N13' . 103.3(5)
C12' N13' C131' . 122.7(5)
C12' N13' C14' . 110.8(4)
C131' N13' C14' . 126.6(6)
N13' C131' H131'a . 108.7
N13' C131' H131'b . 109.0
N13' C131' H131'c . 110.8
H131'a C131' H131'b . 108.3
H131'a C131' H131'c . 109.2
H131'b C131' H131'c . 110.7
N13' C14' C15' . 108.6(6)
N13' C14' H14' . 127.2
C15' C14' H14' . 124.2
N11' C15' C14' . 105.5(5)
N11' C15' H15' . 127.1
C14' C15' H15' . 127.4
C20 O20 C20' . 109.9(3)
O20 C20 C21 . 108.6(3)
O20 C20 H20a . 110.0
O20 C20 H20b . 109.6
C21 C20 H20a . 110.0
C21 C20 H20b . 109.0
H20a C20 H20b . 109.5
C20 C21 N21 . 113.1(5)
C20 C21 H21a . 108.7
C20 C21 H21b . 108.6
N21 C21 H21a . 108.4
N21 C21 H21b . 108.0
H21a C21 H21b . 110.0
C21 N21 C22 . 123.9(5)
C21 N21 C25 . 124.6(4)
C22 N21 C25 . 111.5(4)
Ag1 C22 N21 . 128.7(4)
Ag1 C22 N23 . 127.3(3)
N21 C22 N23 . 104.0(5)
C22 N23 C231 . 123.9(5)
C22 N23 C24 . 111.5(4)
C231 N23 C24 . 124.4(5)
N23 C231 H231a . 107.6
N23 C231 H231b . 107.7
N23 C231 H231c . 111.0
H231a C231 H231b . 108.9
H231a C231 H231c . 112.3
H231b C231 H231c . 109.2
N23 C24 C25 . 106.6(6)
N23 C24 H24 . 126.8
C25 C24 H24 . 126.5
N21 C25 C24 . 106.4(5)
N21 C25 H25 . 126.7
C24 C25 H25 . 127.0
O20 C20' C21' . 109.1(3)
O20 C20' H20'a . 109.2
O20 C20' H20'b . 109.6
C21' C20' H20'a . 109.5
C21' C20' H20'b . 110.5
H20'a C20' H20'b . 109.0
C21' N21' C22' . 125.0(5)
C21' N21' C25' . 123.0(4)
C22' N21' C25' . 111.7(5)
C20' C21' N21' . 114.0(5)
C20' C21' H21'a . 108.7
C20' C21' H21'b . 108.0
N21' C21' H21'a . 108.5
N21' C21' H21'b . 108.2
H21'a C21' H21'b . 109.4
Ag2 C22' N21' . 127.4(5)
Ag2 C22' N23' . 128.5(3)
N21' C22' N23' . 104.0(5)
C22' N23' C231' . 123.4(5)
C22' N23' C24' . 111.6(4)
C231' N23' C24' . 124.9(6)
N23' C231' H231'a . 112.4
N23' C231' H231'b . 112.8
N23' C231' H231'c . 110.2
H231'a C231' H231'b . 108.2
H231'a C231' H231'c . 104.7
H231'b C231' H231'c . 108.2
N23' C24' C25' . 106.5(6)
N23' C24' H24' . 126.5
C25' C24' H24' . 127.0
N21' C25' C24' . 106.2(5)
N21' C25' H25' . 127.0
C24' C25' H25' . 126.8
C30 O30 C30' . 113.3(5)
O30 C30 C31 . 108.4(5)
O30 C30 H30a . 109.8
O30 C30 H30b . 110.2
C31 C30 H30a . 109.5
C31 C30 H30b . 109.9
H30a C30 H30b . 109.0
C30 C31 N31 . 112.9(4)
C30 C31 H31a . 109.7
C30 C31 H31b . 108.3
N31 C31 H31a . 108.7
N31 C31 H31b . 107.7
H31a C31 H31b . 109.4
C31 N31 C32 . 125.0(5)
C31 N31 C35 . 123.9(5)
C32 N31 C35 . 111.1(4)
Ag3 C32 N31 . 127.3(3)
Ag3 C32 N33 . 127.1(4)
N31 C32 N33 . 104.8(5)
C32 N33 C331 . 124.1(5)
C32 N33 C34 . 111.1(5)
C331 N33 C34 . 124.8(4)
N33 C331 H331a . 110.3
N33 C331 H331b . 110.2
N33 C331 H331c . 110.4
H331a C331 H331b . 108.0
H331a C331 H331c . 109.1
H331b C331 H331c . 108.8
N33 C34 C35 . 106.7(5)
N33 C34 H34 . 126.9
C35 C34 H34 . 126.5
N31 C35 C34 . 106.4(6)
N31 C35 H35 . 127.3
C34 C35 H35 . 126.3
O30 C30' C31' . 109.4(5)
O30 C30' H30'a . 109.9
O30 C30' H30'b . 109.4
C31' C30' H30'a . 110.0
C31' C30' H30'b . 109.9
H30'a C30' H30'b . 108.2
C30' C31' N31' . 113.0(4)
C30' C31' H31'a . 108.4
C30' C31' H31'b . 108.5
N31' C31' H31'a . 108.7
N31' C31' H31'b . 108.4
H31'a C31' H31'b . 109.8
C31' N31' C32' . 123.7(5)
C31' N31' C35' . 124.5(5)
C32' N31' C35' . 111.7(4)
N31' C32' N33' . 104.3(5)
N31' C32' Ag3 '2 676' 128.8(3)
N33' C32' Ag3 '2 676' 126.8(4)
C32' N33' C331' . 123.9(5)
C32' N33' C34' . 111.2(4)
C331' N33' C34' . 124.9(4)
N33' C331' H331'a . 110.9
N33' C331' H331'b . 110.8
N33' C331' H331'c . 110.0
H331'a C331' H331'b . 108.7
H331'a C331' H331'c . 107.9
H331'b C331' H331'c . 108.4
N33' C34' C35' . 106.7(4)
N33' C34' H34' . 126.8
C35' C34' H34' . 126.5
N31' C35' C34' . 106.1(6)
N31' C35' H35' . 127.2
C34' C35' H35' . 126.7
O11 S1 O12 . 115.7(3)
O11 S1 O13 . 114.9(3)
O11 S1 C1 . 103.3(3)
O12 S1 O13 . 115.0(3)
O12 S1 C1 . 102.1(2)
O13 S1 C1 . 103.1(3)
S1 C1 F11 . 111.0(3)
S1 C1 F12 . 112.1(4)
S1 C1 F13 . 111.5(4)
F11 C1 F12 . 107.3(5)
F11 C1 F13 . 107.2(5)
F12 C1 F13 . 107.5(4)
O21 S2 O22 . 115.4(3)
O21 S2 O23 . 114.4(2)
O21 S2 C2 . 103.0(3)
O22 S2 O23 . 115.8(3)
O22 S2 C2 . 103.2(2)
O23 S2 C2 . 102.5(3)
S2 C2 F21 . 111.9(5)
S2 C2 F22 . 111.2(3)
S2 C2 F23 . 111.5(5)
F21 C2 F22 . 107.2(6)
F21 C2 F23 . 107.3(4)
F22 C2 F23 . 107.6(6)
O31 S3 O32 . 109.4(4)
O31 S3 O33 . 122.6(4)
O31 S3 C3 . 106.9(5)
O32 S3 O33 . 110.8(4)
O32 S3 C3 . 99.6(4)
O33 S3 C3 . 104.8(3)
S3 C3 F31 . 104.7(6)
S3 C3 F32 . 114.8(5)
S3 C3 F33 . 115.9(7)
F31 C3 F32 . 103.3(8)
F31 C3 F33 . 104.0(6)
F32 C3 F33 . 112.3(8)
N01 C01 C02 . 179.8(9)
C01 C02 H02a . 108.4
C01 C02 H02b . 107.4
C01 C02 H02c . 111.4
H02a C02 H02b . 108.4
H02a C02 H02c . 112.6
H02b C02 H02c . 108.5

loop_
_geom_bond_atom_site_label_1
_geom_bond_atom_site_label_2
_geom_bond_site_symmetry_2
_geom_bond_distance
Ag1 C12 . 2.097(6)
Ag1 C22 . 2.078(6)
Ag2 C12' . 2.066(6)
Ag2 C22' . 2.070(7)
Ag3 C32 . 2.094(6)
Ag3 C32' '2 676' 2.085(6)
O10 C10 . 1.429(6)
O10 C10' . 1.420(7)
C10 C11 . 1.499(7)
C10 H10a . .954
C10 H10b . .946
C11 N11 . 1.460(8)
C11 H11a . .947
C11 H11b . .954
N11 C12 . 1.349(5)
N11 C15 . 1.377(9)
C12 N13 . 1.354(8)
N13 C131 . 1.456(6)
N13 C14 . 1.398(7)
C131 H131a . .947
C131 H131b . .958
C131 H131c . .960
C14 C15 . 1.341(9)
C14 H14 . .946
C15 H15 . .948
C10' C11' . 1.498(7)
C10' H10'a . .961
C10' H10'b . .949
C11' N11' . 1.475(7)
C11' H11'a . .946
C11' H11'b . .949
N11' C12' . 1.365(5)
N11' C15' . 1.390(9)
C12' N13' . 1.370(8)
N13' C131' . 1.483(6)
N13' C14' . 1.371(8)
C131' H131'a . .956
C131' H131'b . .958
C131' H131'c . .951
C14' C15' . 1.336(8)
C14' H14' . .950
C15' H15' . .945
O20 C20 . 1.425(6)
O20 C20' . 1.424(6)
C20 C21 . 1.512(7)
C20 H20a . .943
C20 H20b . .956
C21 N21 . 1.465(7)
C21 H21a . .945
C21 H21b . .949
N21 C22 . 1.363(5)
N21 C25 . 1.388(9)
C22 N23 . 1.340(8)
N23 C231 . 1.452(6)
N23 C24 . 1.401(8)
C231 H231a . .953
C231 H231b . .953
C231 H231c . .959
C24 C25 . 1.337(7)
C24 H24 . .944
C25 H25 . .952
C20' C21' . 1.504(7)
C20' H20'a . .959
C20' H20'b . .946
N21' C21' . 1.471(7)
N21' C22' . 1.353(5)
N21' C25' . 1.388(9)
C21' H21'a . .947
C21' H21'b . .953
C22' N23' . 1.353(9)
N23' C231' . 1.453(6)
N23' C24' . 1.386(8)
C231' H231'a . .961
C231' H231'b . .954
C231' H231'c . .955
C24' C25' . 1.353(7)
C24' H24' . .954
C25' H25' . .957
O30 C30 . 1.420(8)
O30 C30' . 1.416(7)
C30 C31 . 1.480(7)
C30 H30a . .954
C30 H30b . .951
C31 N31 . 1.478(6)
C31 H31a . .942
C31 H31b . .958
N31 C32 . 1.353(8)
N31 C35 . 1.385(8)
C32 N33 . 1.339(5)
N33 C331 . 1.472(8)
N33 C34 . 1.391(9)
C331 H331a . .958
C331 H331b . .959
C331 H331c . .946
C34 C35 . 1.344(8)
C34 H34 . .957
C35 H35 . .949
C30' C31' . 1.517(9)
C30' H30'a . .954
C30' H30'b . .960
C31' N31' . 1.459(6)
C31' H31'a . .944
C31' H31'b . .952
N31' C32' . 1.332(8)
N31' C35' . 1.399(7)
C32' N33' . 1.364(5)
N33' C331' . 1.456(8)
N33' C34' . 1.381(8)
C331' H331'a . .955
C331' H331'b . .953
C331' H331'c . .959
C34' C35' . 1.346(7)
C34' H34' . .953
C35' H35' . .954
S1 O11 . 1.436(5)
S1 O12 . 1.435(5)
S1 O13 . 1.432(5)
S1 C1 . 1.823(4)
C1 F11 . 1.328(7)
C1 F12 . 1.321(7)
C1 F13 . 1.334(8)
S2 O21 . 1.438(5)
S2 O22 . 1.434(4)
S2 O23 . 1.440(5)
S2 C2 . 1.828(6)
C2 F21 . 1.329(9)
C2 F22 . 1.339(7)
C2 F23 . 1.332(8)
S3 O31 . 1.400(7)
S3 O32 . 1.464(8)
S3 O33 . 1.411(5)
S3 C3 . 1.772(8)
C3 F31 . 1.421(13)
C3 F32 . 1.331(9)
C3 F33 . 1.276(12)
N01 C01 . 1.119(9)
C01 C02 . 1.482(10)
C02 H02a . .951
C02 H02b . .962
C02 H02c . .957
